data_2214779
loop_
_publ_author_name
'Jones, Nigel A.'
'Jenkinson, Sarah F.'
'Curran, Louise A.'
'Watkin, David J.'
'Fleet, George W. J.'

_publ_section_title
;
 2,3-Di-<i>C</i>-methyl-<small>D</small>-allono-1,4-lactone
;
_journal_coeditor_code LH2443
_journal_issue 8
_journal_name_full 'Acta Crystallographica Section E'
_journal_page_first o3415
_journal_page_last o3415
_journal_paper_doi 10.1107/S1600536807030541
_journal_volume 63
_journal_year 2007
_chemical_formula_iupac 'C8 H14 O6'
_chemical_formula_moiety 'C8 H14 O6'
_chemical_formula_sum 'C8 H14 O6'
_chemical_formula_weight 206.20
_chemical_name_systematic
;
2,3-<i>C</i>-Dimethyl-D-allono-1,4-lactone
;
_space_group_IT_number 4
_symmetry_cell_setting monoclinic
_symmetry_space_group_name_Hall 'P 2yb'
_symmetry_space_group_name_H-M 'P 1 21 1'
_atom_sites_solution_hydrogens geom
_atom_sites_solution_primary direct
_audit_creation_method CRYSTALS_ver_12.84
_cell_angle_alpha 90
_cell_angle_beta 94.996(2)
_cell_angle_gamma 90
_cell_formula_units_Z 2
_cell_length_a 6.1387(2)
_cell_length_b 7.4088(3)
_cell_length_c 10.8142(3)
_cell_measurement_reflns_used 1103
_cell_measurement_temperature 150
_cell_measurement_theta_max 27
_cell_measurement_theta_min 5
_cell_volume 489.97(3)
_computing_cell_refinement 'DENZO/SCALEPACK (Otwinowski & Minor, 1997)'
_computing_data_collection 'COLLECT (Nonius, 2001)'
_computing_data_reduction DENZO/SCALEPACK
_computing_molecular_graphics 'CAMERON (Watkin <i>et al.</i>,  1996)'
_computing_publication_material CRYSTALS
_computing_structure_refinement 'CRYSTALS (Betteridge <i>et al.</i>,  2003)'
_computing_structure_solution 'SIR92 (Altomare <i>et al.</i>,  1994)'
_diffrn_ambient_temperature 150
_diffrn_measured_fraction_theta_full 0.980
_diffrn_measured_fraction_theta_max 0.976
_diffrn_measurement_device_type 'Nonius KappaCCD'
_diffrn_measurement_method \w
_diffrn_radiation_monochromator graphite
_diffrn_radiation_type 'Mo K\a'
_diffrn_radiation_wavelength 0.71073
_diffrn_reflns_av_R_equivalents 0.022
_diffrn_reflns_limit_h_max 7
_diffrn_reflns_limit_h_min -7
_diffrn_reflns_limit_k_max 8
_diffrn_reflns_limit_k_min -9
_diffrn_reflns_limit_l_max 13
_diffrn_reflns_limit_l_min -14
_diffrn_reflns_number 4427
_diffrn_reflns_theta_full 26.959
_diffrn_reflns_theta_max 27.509
_diffrn_reflns_theta_min 5.505
_diffrn_standards_number 0
_exptl_absorpt_coefficient_mu 0.121
_exptl_absorpt_correction_T_max 0.99
_exptl_absorpt_correction_T_min 0.81
_exptl_absorpt_correction_type multi-scan
_exptl_absorpt_process_details '(DENZO/SCALEPACK; Otwinowski & Minor, 1997)'
_exptl_crystal_colour colourless
_exptl_crystal_density_diffrn 1.398
_exptl_crystal_description plate
_exptl_crystal_F_000 220
_exptl_crystal_size_max 0.30
_exptl_crystal_size_mid 0.20
_exptl_crystal_size_min 0.10
_refine_diff_density_max 0.22
_refine_diff_density_min -0.15
_refine_ls_extinction_method None
_refine_ls_goodness_of_fit_ref 0.9793
_refine_ls_hydrogen_treatment constr
_refine_ls_matrix_type full
_refine_ls_number_parameters 127
_refine_ls_number_reflns 1185
_refine_ls_number_restraints 1
_refine_ls_R_factor_all 0.0251
_refine_ls_R_factor_gt 0.0242
_refine_ls_shift/su_max 0.000341
_refine_ls_structure_factor_coef Fsqd
_refine_ls_weighting_details
;
w = 1/[\s^2^(F^2^) + 0.11P], where P=[max(Fo^2^,0) + 2Fc^2^]/3
;
_refine_ls_weighting_scheme calc
_refine_ls_wR_factor_all 0.0586
_refine_ls_wR_factor_gt 0.0583
_refine_ls_wR_factor_ref 0.0586
_reflns_number_gt 1151
_reflns_number_total 1185
_reflns_threshold_expression I>2\s(I)
_cod_data_source_file lh2443.cif
_cod_data_source_block I
_cod_original_sg_symbol_H-M 'P 21'
_cod_database_code 2214779
_cod_database_fobs_code 2214779

loop_
_symmetry_equiv_pos_as_xyz
x,y,z
-x,y+1/2,-z

loop_
_atom_site_type_symbol
_atom_site_label
_atom_site_fract_x
_atom_site_fract_y
_atom_site_fract_z
_atom_site_U_iso_or_equiv
_atom_site_adp_type
_atom_site_occupancy
C C1 0.8416(2) 0.4263(2) 0.78654(13) 0.0150 Uani 1.0000
C C2 0.7563(2) 0.3296(2) 0.66461(13) 0.0162 Uani 1.0000
C C3 0.6629(2) 0.4883(2) 0.58761(13) 0.0167 Uani 1.0000
O O4 0.60598(17) 0.62177(17) 0.66215(9) 0.0191 Uani 1.0000
C C5 0.6621(2) 0.5717(2) 0.79221(12) 0.0142 Uani 1.0000
C C6 0.7150(2) 0.7452(2) 0.86458(13) 0.0167 Uani 1.0000
C C7 0.5125(2) 0.8654(2) 0.86070(13) 0.0183 Uani 1.0000
O O8 0.55256(18) 1.02775(17) 0.92964(10) 0.0217 Uani 1.0000
O O9 0.79185(17) 0.69964(18) 0.98862(9) 0.0202 Uani 1.0000
O O10 0.63373(19) 0.49872(19) 0.47585(9) 0.0248 Uani 1.0000
O O11 0.57031(17) 0.22808(17) 0.69455(9) 0.0201 Uani 1.0000
C C12 0.9154(3) 0.2152(3) 0.60015(15) 0.0271 Uani 1.0000
O O13 0.83413(16) 0.30793(17) 0.88832(9) 0.0184 Uani 1.0000
C C14 1.0685(2) 0.5052(2) 0.77945(14) 0.0213 Uani 1.0000
H H51 0.5313 0.5108 0.8209 0.0186 Uiso 1.0000
H H61 0.8324 0.8105 0.8255 0.0186 Uiso 1.0000
H H71 0.4019 0.7962 0.9000 0.0210 Uiso 1.0000
H H72 0.4647 0.8908 0.7734 0.0213 Uiso 1.0000
H H121 0.8351 0.1608 0.5271 0.0417 Uiso 1.0000
H H122 0.9737 0.1226 0.6570 0.0412 Uiso 1.0000
H H123 1.0318 0.2899 0.5717 0.0413 Uiso 1.0000
H H141 1.1107 0.5686 0.8566 0.0333 Uiso 1.0000
H H142 1.1713 0.4101 0.7692 0.0338 Uiso 1.0000
H H143 1.0615 0.5863 0.7091 0.0340 Uiso 1.0000
H H4 0.6813 0.6440 1.0171 0.0323 Uiso 1.0000
H H10 0.9644 0.2852 0.9245 0.0307 Uiso 1.0000
H H11 0.6169 1.0978 0.8849 0.0359 Uiso 1.0000
H H14 0.5063 0.1748 0.6320 0.0313 Uiso 1.0000

loop_
_atom_site_aniso_label
_atom_site_aniso_U_11
_atom_site_aniso_U_22
_atom_site_aniso_U_33
_atom_site_aniso_U_12
_atom_site_aniso_U_13
_atom_site_aniso_U_23
C1 0.0152(6) 0.0146(7) 0.0149(6) 0.0006(6) 0.0000(5) 0.0030(5)
C2 0.0178(7) 0.0149(7) 0.0159(6) 0.0015(6) 0.0015(5) 0.0011(5)
C3 0.0181(7) 0.0155(7) 0.0163(6) -0.0009(6) -0.0004(5) 0.0002(6)
O4 0.0258(5) 0.0159(5) 0.0145(5) 0.0043(4) -0.0041(4) 0.0000(4)
C5 0.0155(6) 0.0141(7) 0.0124(6) 0.0003(5) -0.0023(5) 0.0007(5)
C6 0.0180(6) 0.0155(7) 0.0163(6) -0.0042(6) 0.0004(5) -0.0007(6)
C7 0.0238(7) 0.0128(7) 0.0181(6) -0.0004(6) 0.0012(5) -0.0017(6)
O8 0.0309(6) 0.0132(5) 0.0220(5) -0.0040(5) 0.0076(4) -0.0024(4)
O9 0.0211(5) 0.0222(6) 0.0162(5) -0.0057(5) -0.0046(4) -0.0002(4)
O10 0.0349(6) 0.0247(6) 0.0141(5) 0.0031(5) -0.0022(4) 0.0021(5)
O11 0.0243(5) 0.0180(5) 0.0176(5) -0.0074(5) -0.0006(4) -0.0012(4)
C12 0.0317(8) 0.0262(9) 0.0238(7) 0.0093(7) 0.0051(6) -0.0030(7)
O13 0.0171(5) 0.0197(5) 0.0177(5) -0.0014(4) -0.0030(4) 0.0074(4)
C14 0.0149(7) 0.0248(8) 0.0240(7) -0.0026(6) 0.0003(5) 0.0029(7)

loop_
_atom_type_symbol
_atom_type_scat_dispersion_real
_atom_type_scat_dispersion_imag
_atom_type_scat_source
C 0.0033 0.0016 'International Tables Vol C 4.2.6.8 and 6.1.1.4'
H 0.0000 0.0000 'International Tables Vol C 4.2.6.8 and 6.1.1.4'
O 0.0106 0.0060 'International Tables Vol C 4.2.6.8 and 6.1.1.4'

loop_
_geom_angle_atom_site_label_1
_geom_angle_atom_site_label_2
_geom_angle_atom_site_label_3
_geom_angle
_geom_angle_publ_flag
C2 C1 C5 99.57(11) no
C2 C1 O13 110.17(12) no
C5 C1 O13 109.28(11) no
C2 C1 C14 112.23(12) no
C5 C1 C14 113.17(13) no
O13 C1 C14 111.78(11) no
C1 C2 C3 101.06(12) no
C1 C2 O11 105.55(10) no
C3 C2 O11 105.10(11) no
C1 C2 C12 117.88(13) no
C3 C2 C12 114.12(12) no
O11 C2 C12 111.80(14) no
C2 C3 O4 110.23(11) no
C2 C3 O10 127.72(14) no
O4 C3 O10 122.01(14) no
C3 O4 C5 109.77(11) no
C1 C5 O4 104.29(10) no
C1 C5 C6 119.14(12) no
O4 C5 C6 107.52(11) no
C1 C5 H51 107.1 no
O4 C5 H51 106.6 no
C6 C5 H51 111.4 no
C5 C6 C7 109.92(11) no
C5 C6 O9 108.80(11) no
C7 C6 O9 111.49(11) no
C5 C6 H61 108.8 no
C7 C6 H61 108.9 no
O9 C6 H61 108.9 no
C6 C7 O8 112.03(12) no
C6 C7 H71 106.1 no
O8 C7 H71 108.0 no
C6 C7 H72 108.2 no
O8 C7 H72 111.4 no
H71 C7 H72 111.0 no
C7 O8 H11 106.9 no
C6 O9 H4 103.9 no
C2 O11 H14 112.8 no
C2 C12 H121 107.6 no
C2 C12 H122 108.8 no
H121 C12 H122 110.6 no
C2 C12 H123 110.4 no
H121 C12 H123 108.1 no
H122 C12 H123 111.2 no
C1 O13 H10 112.2 no
C1 C14 H141 108.7 no
C1 C14 H142 109.8 no
H141 C14 H142 108.9 no
C1 C14 H143 107.5 no
H141 C14 H143 111.4 no
H142 C14 H143 110.5 no

loop_
_geom_bond_atom_site_label_1
_geom_bond_atom_site_label_2
_geom_bond_distance
_geom_bond_publ_flag
C1 C2 1.5509(19) no
C1 C5 1.547(2) no
C1 O13 1.4110(17) no
C1 C14 1.518(2) no
C2 C3 1.523(2) no
C2 O11 1.4277(17) no
C2 C12 1.509(2) no
C3 O4 1.3413(18) no
C3 O10 1.2087(17) no
O4 C5 1.4663(16) no
C5 C6 1.5249(19) no
C5 H51 0.994 no
C6 C7 1.527(2) no
C6 O9 1.4232(17) no
C6 H61 0.992 no
C7 O8 1.4253(17) no
C7 H71 0.977 no
C7 H72 0.982 no
O8 H11 0.832 no
O9 H4 0.873 no
O11 H14 0.850 no
C12 H121 0.981 no
C12 H122 0.970 no
C12 H123 0.974 no
O13 H10 0.876 no
C14 H141 0.972 no
C14 H142 0.958 no
C14 H143 0.968 no

loop_
_geom_hbond_atom_site_label_D
_geom_hbond_atom_site_label_H
_geom_hbond_atom_site_label_A
_geom_hbond_site_symmetry_A
_geom_hbond_distance_DH
_geom_hbond_distance_HA
_geom_hbond_distance_DA
_geom_hbond_angle_DHA
_geom_hbond_publ_flag
O9 H4 O8 2_647 0.87 1.81 2.683(2) 178 yes
O13 H10 O9 2_747 0.88 1.81 2.675(2) 169 yes
O8 H11 O13 1_565 0.83 2.05 2.762(2) 144 yes
O11 H14 O10 2_646 0.85 1.90 2.729(2) 163 yes
O8 H11 O11 1_565 0.83 2.27 2.954(2) 140 yes

loop_
_cod_related_entry_id
_cod_related_entry_database
_cod_related_entry_code
1 ChemSpider 21184549
